data_7008900
loop_
_publ_author_name
'Choi, Nick'
'Conole, Gr\'ainne'
'King, Jason D.'
'Mays, Martin J.'
'McPartlin, Mary'
'Stone, Caroline L.'

_publ_section_title
;
 Reactions of diarsines with bi- and tri-metallic carbonyl complexes
 containing cobalt
;
_journal_issue 3
_journal_name_full 'Journal of the Chemical Society, Dalton Transactions'
_journal_page_first 395
_journal_paper_doi 10.1039/a906611j
_journal_year 2000
_chemical_formula_sum 'C36 H26 As2 Co2 O5'
_chemical_formula_weight 806.27
_chemical_name_systematic
; 
 ? 
;
_space_group_IT_number 14
_symmetry_cell_setting monoclinic
_symmetry_space_group_name_Hall '-P 2yn'
_symmetry_space_group_name_H-M 'P 1 21/n 1'
_atom_sites_solution_hydrogens geom
_atom_sites_solution_primary direct
_atom_sites_solution_secondary difmap
_audit_creation_method SHELXL-97
_cell_angle_alpha 90.00
_cell_angle_beta 110.02(4)
_cell_angle_gamma 90.00
_cell_formula_units_Z 4
_cell_length_a 17.766(7)
_cell_length_b 9.446(2)
_cell_length_c 21.693(6)
_cell_measurement_temperature 293(2)
_cell_volume 3420(2)
_computing_cell_refinement XSCANS
_computing_data_collection XSCANS
_computing_data_reduction XSCANS
_computing_molecular_graphics SHELXTL
_computing_publication_material SHELXTL
_computing_structure_refinement 'SHELXL-97 (Sheldrick, 1997)'
_computing_structure_solution 'SHELXS-97 (Sheldrick, 1990)'
_diffrn_ambient_temperature 293(2)
_diffrn_measured_fraction_theta_full 1.000
_diffrn_measured_fraction_theta_max 1.000
_diffrn_measurement_device_type 'Siemens P4'
_diffrn_measurement_method theta/2theta
_diffrn_radiation_monochromator graphite
_diffrn_radiation_source 'fine-focus sealed tube'
_diffrn_radiation_type MoK\a
_diffrn_radiation_wavelength 0.71073
_diffrn_reflns_av_R_equivalents 0.0698
_diffrn_reflns_av_sigmaI/netI 0.0967
_diffrn_reflns_limit_h_max 21
_diffrn_reflns_limit_h_min -21
_diffrn_reflns_limit_k_max 11
_diffrn_reflns_limit_k_min -11
_diffrn_reflns_limit_l_max 25
_diffrn_reflns_limit_l_min -25
_diffrn_reflns_number 12436
_diffrn_reflns_theta_full 24.99
_diffrn_reflns_theta_max 24.99
_diffrn_reflns_theta_min 1.29
_diffrn_standards_decay_% 0.6
_diffrn_standards_interval_count 97
_diffrn_standards_number 3
_exptl_absorpt_coefficient_mu 2.930
_exptl_absorpt_correction_T_max 1.0000
_exptl_absorpt_correction_T_min 0.7043
_exptl_absorpt_correction_type psi-scan
_exptl_crystal_density_diffrn 1.566
_exptl_crystal_density_method 'not measured'
_exptl_crystal_F_000 1608
_exptl_crystal_size_max 0.50
_exptl_crystal_size_mid 0.38
_exptl_crystal_size_min 0.22
_refine_diff_density_max 0.304
_refine_diff_density_min -0.381
_refine_diff_density_rms 0.080
_refine_ls_extinction_method none
_refine_ls_goodness_of_fit_ref 0.952
_refine_ls_hydrogen_treatment mixed
_refine_ls_matrix_type full
_refine_ls_number_parameters 358
_refine_ls_number_reflns 6022
_refine_ls_number_restraints 0
_refine_ls_restrained_S_all 0.952
_refine_ls_R_factor_all 0.1198
_refine_ls_R_factor_gt 0.0493
_refine_ls_shift/su_max 0.231
_refine_ls_shift/su_mean 0.014
_refine_ls_structure_factor_coef Fsqd
_refine_ls_weighting_details 'calc w=1/[\s^2^(Fo^2^)+(0.0348P)^2^+0.0000P] where P=(Fo^2^+2Fc^2^)/3'
_refine_ls_weighting_scheme calc
_refine_ls_wR_factor_gt 0.0761
_refine_ls_wR_factor_ref 0.0928
_reflns_number_gt 3371
_reflns_number_total 6022
_reflns_threshold_expression >2sigma(I)
_cod_data_source_file a906611j.txt
_cod_data_source_block sy110
_cod_depositor_comments
;
The following automatic conversions were performed:

'_exptl_absorpt_correction_type' tag value 'psi-scans' was replaced
with 'psi-scan' value.

Automatic conversion script
Id: cif_fix_values 1646 2011-03-28 12:23:43Z adriana 
;
_cod_original_cell_volume 3420.2(19)
_cod_original_sg_symbol_H-M P2(1)/n
_cod_database_code 7008900

loop_
_symmetry_equiv_pos_as_xyz
'x, y, z'
'-x+1/2, y+1/2, -z+1/2'
'-x, -y, -z'
'x-1/2, -y-1/2, z-1/2'

loop_
_atom_site_label
_atom_site_type_symbol
_atom_site_fract_x
_atom_site_fract_y
_atom_site_fract_z
_atom_site_U_iso_or_equiv
_atom_site_adp_type
_atom_site_occupancy
_atom_site_symmetry_multiplicity
_atom_site_calc_flag
_atom_site_refinement_flags
_atom_site_disorder_assembly
_atom_site_disorder_group
As1 As 0.36765(3) 0.38450(6) 0.14522(3) 0.04881(18) Uani 1 1 d . . .
As2 As 0.53712(3) 0.51086(6) 0.17702(3) 0.04554(17) Uani 1 1 d . . .
Co1 Co 0.39175(5) 0.45065(9) 0.25240(4) 0.0570(2) Uani 1 1 d . . .
Co2 Co 0.51688(4) 0.58788(9) 0.27116(4) 0.0504(2) Uani 1 1 d . . .
O1 O 0.4522(2) 0.4238(4) 0.11990(16) 0.0514(10) Uani 1 1 d . . .
O3 O 0.2346(3) 0.4313(8) 0.2654(3) 0.166(3) Uani 1 1 d . . .
O4 O 0.5854(3) 0.8716(6) 0.2846(3) 0.1077(19) Uani 1 1 d . . .
O5 O 0.4681(4) 0.2011(6) 0.3284(3) 0.139(2) Uani 1 1 d . . .
O6 O 0.6326(3) 0.4482(7) 0.3846(2) 0.121(2) Uani 1 1 d . . .
C1 C 0.4056(3) 0.6518(6) 0.2391(3) 0.0568(16) Uani 1 1 d . . .
H1 H 0.3747 0.7265 0.2100 0.068 Uiso 1 1 calc R . .
C2 C 0.4271(3) 0.6203(6) 0.3031(3) 0.0530(16) Uani 1 1 d . . .
C3 C 0.2956(4) 0.4376(9) 0.2585(3) 0.098(3) Uani 1 1 d . . .
C4 C 0.5611(4) 0.7584(8) 0.2791(3) 0.071(2) Uani 1 1 d . . .
C5 C 0.4371(5) 0.2982(8) 0.2980(3) 0.086(2) Uani 1 1 d . . .
C6 C 0.5878(4) 0.5002(8) 0.3390(3) 0.0737(19) Uani 1 1 d . . .
C22 C 0.4329(4) 0.8246(8) 0.3761(3) 0.076(2) Uani 1 1 d . . .
H22 H 0.4334 0.8856 0.3426 0.091 Uiso 1 1 calc R . .
C23 C 0.4366(4) 0.8783(10) 0.4367(4) 0.104(3) Uani 1 1 d . . .
H23 H 0.4401 0.9756 0.4435 0.125 Uiso 1 1 calc R . .
C24 C 0.4352(4) 0.7906(13) 0.4869(4) 0.108(4) Uani 1 1 d . . .
H24 H 0.4379 0.8279 0.5273 0.130 Uiso 1 1 calc R . .
C25 C 0.4300(4) 0.6477(11) 0.4764(4) 0.096(3) Uani 1 1 d . . .
H25 H 0.4283 0.5878 0.5100 0.116 Uiso 1 1 calc R . .
C26 C 0.4271(3) 0.5902(8) 0.4169(3) 0.075(2) Uani 1 1 d . . .
H26 H 0.4244 0.4926 0.4110 0.090 Uiso 1 1 calc R . .
C21 C 0.4282(3) 0.6791(7) 0.3658(3) 0.0576(17) Uani 1 1 d . . .
C32 C 0.2362(3) 0.5784(5) 0.0880(2) 0.0708(19) Uani 1 1 d G . .
H32 H 0.2429 0.5994 0.1315 0.085 Uiso 1 1 calc R . .
C33 C 0.1775(2) 0.6475(4) 0.0375(3) 0.091(3) Uani 1 1 d G . .
H33 H 0.1449 0.7147 0.0471 0.109 Uiso 1 1 calc R . .
C34 C 0.1676(2) 0.6162(5) -0.0274(3) 0.105(3) Uani 1 1 d G . .
H34 H 0.1283 0.6624 -0.0612 0.126 Uiso 1 1 calc R . .
C35 C 0.2163(3) 0.5158(6) -0.04182(17) 0.100(3) Uani 1 1 d G . .
H35 H 0.2097 0.4948 -0.0853 0.120 Uiso 1 1 calc R . .
C36 C 0.2750(2) 0.4467(4) 0.0087(2) 0.075(2) Uani 1 1 d G . .
H36 H 0.3076 0.3795 -0.0009 0.090 Uiso 1 1 calc R . .
C31 C 0.2850(2) 0.4780(4) 0.0736(2) 0.0552(16) Uani 1 1 d G . .
C42 C 0.5037(2) 0.6585(4) 0.05209(19) 0.0583(16) Uani 1 1 d G . .
H42 H 0.4587 0.6007 0.0370 0.070 Uiso 1 1 calc R . .
C43 C 0.5182(3) 0.7589(5) 0.01064(14) 0.082(2) Uani 1 1 d G . .
H43 H 0.4829 0.7682 -0.0322 0.098 Uiso 1 1 calc R . .
C44 C 0.5854(3) 0.8453(4) 0.0332(2) 0.083(2) Uani 1 1 d G . .
H44 H 0.5951 0.9125 0.0055 0.100 Uiso 1 1 calc R . .
C45 C 0.6382(2) 0.8314(4) 0.0972(2) 0.086(2) Uani 1 1 d G . .
H45 H 0.6831 0.8892 0.1123 0.103 Uiso 1 1 calc R . .
C46 C 0.6237(2) 0.7310(4) 0.13865(15) 0.0678(19) Uani 1 1 d G . .
H46 H 0.6590 0.7216 0.1815 0.081 Uiso 1 1 calc R . .
C41 C 0.5564(2) 0.6446(4) 0.11609(17) 0.0474(14) Uani 1 1 d G . .
C52 C 0.2836(2) 0.1309(5) 0.0810(2) 0.076(2) Uani 1 1 d G . .
H52 H 0.2381 0.1878 0.0676 0.091 Uiso 1 1 calc R . .
C53 C 0.2780(2) -0.0112(5) 0.0634(2) 0.095(2) Uani 1 1 d G . .
H53 H 0.2288 -0.0495 0.0383 0.113 Uiso 1 1 calc R . .
C54 C 0.3460(3) -0.0962(3) 0.0833(2) 0.075(2) Uani 1 1 d G . .
H54 H 0.3423 -0.1913 0.0715 0.091 Uiso 1 1 calc R . .
C55 C 0.4195(3) -0.0390(4) 0.1208(2) 0.074(2) Uani 1 1 d G . .
H55 H 0.4650 -0.0958 0.1341 0.089 Uiso 1 1 calc R . .
C56 C 0.4251(2) 0.1032(5) 0.13838(17) 0.0673(18) Uani 1 1 d G . .
H56 H 0.4743 0.1414 0.1635 0.081 Uiso 1 1 calc R . .
C51 C 0.3571(3) 0.1881(3) 0.11847(19) 0.0488(15) Uani 1 1 d G . .
C62 C 0.6288(2) 0.2622(5) 0.23133(17) 0.0634(17) Uani 1 1 d G . .
H62 H 0.6015 0.2689 0.2610 0.076 Uiso 1 1 calc R . .
C63 C 0.6819(3) 0.1513(4) 0.23615(19) 0.0724(19) Uani 1 1 d G . .
H63 H 0.6903 0.0839 0.2690 0.087 Uiso 1 1 calc R . .
C64 C 0.7226(2) 0.1413(4) 0.1918(2) 0.076(2) Uani 1 1 d G . .
H64 H 0.7582 0.0671 0.1950 0.092 Uiso 1 1 calc R . .
C65 C 0.7101(2) 0.2422(5) 0.1427(2) 0.076(2) Uani 1 1 d G . .
H65 H 0.7373 0.2355 0.1130 0.091 Uiso 1 1 calc R . .
C66 C 0.6569(2) 0.3531(4) 0.13783(16) 0.0625(17) Uani 1 1 d G . .
H66 H 0.6486 0.4205 0.1049 0.075 Uiso 1 1 calc R . .
C61 C 0.61627(19) 0.3631(4) 0.18216(19) 0.0467(14) Uani 1 1 d G . .

loop_
_atom_site_aniso_label
_atom_site_aniso_U_11
_atom_site_aniso_U_22
_atom_site_aniso_U_33
_atom_site_aniso_U_23
_atom_site_aniso_U_13
_atom_site_aniso_U_12
As1 0.0459(4) 0.0522(4) 0.0497(4) -0.0026(3) 0.0181(3) -0.0062(3)
As2 0.0428(3) 0.0556(4) 0.0400(3) 0.0003(3) 0.0164(3) -0.0037(3)
Co1 0.0589(5) 0.0652(6) 0.0541(5) -0.0073(4) 0.0288(4) -0.0133(4)
Co2 0.0471(5) 0.0634(6) 0.0429(5) -0.0041(4) 0.0181(4) -0.0050(4)
O1 0.048(2) 0.060(2) 0.049(2) -0.005(2) 0.0211(18) -0.010(2)
O3 0.097(4) 0.274(9) 0.158(6) -0.065(6) 0.082(4) -0.069(5)
O4 0.118(4) 0.090(4) 0.122(5) -0.032(4) 0.049(4) -0.047(4)
O5 0.204(7) 0.092(5) 0.102(5) 0.037(4) 0.029(4) 0.007(4)
O6 0.103(4) 0.179(6) 0.070(3) 0.034(4) 0.017(3) 0.031(4)
C1 0.052(4) 0.069(4) 0.051(4) -0.002(3) 0.019(3) -0.001(3)
C2 0.040(3) 0.063(4) 0.056(4) -0.013(3) 0.017(3) -0.003(3)
C3 0.081(5) 0.144(7) 0.085(5) -0.033(5) 0.050(5) -0.036(5)
C4 0.055(4) 0.093(6) 0.068(5) -0.019(4) 0.026(4) -0.017(4)
C5 0.114(7) 0.084(6) 0.058(5) 0.002(4) 0.026(5) -0.015(5)
C6 0.068(5) 0.099(6) 0.063(4) 0.006(4) 0.034(4) 0.009(4)
C22 0.077(5) 0.081(5) 0.066(5) -0.020(4) 0.021(4) 0.013(4)
C23 0.076(5) 0.123(8) 0.098(6) -0.052(6) 0.009(5) 0.017(5)
C24 0.065(5) 0.188(11) 0.069(6) -0.049(7) 0.019(5) 0.029(7)
C25 0.080(5) 0.155(8) 0.063(5) -0.010(6) 0.036(4) 0.027(6)
C26 0.071(5) 0.097(6) 0.064(5) -0.016(4) 0.033(4) 0.005(4)
C21 0.042(4) 0.067(5) 0.062(4) -0.013(4) 0.016(3) 0.012(3)
C32 0.043(4) 0.068(5) 0.096(5) -0.002(4) 0.018(4) -0.010(4)
C33 0.047(5) 0.075(5) 0.142(7) 0.028(6) 0.021(5) 0.001(4)
C34 0.056(5) 0.117(8) 0.125(8) 0.061(6) 0.008(5) -0.004(5)
C35 0.069(5) 0.133(8) 0.086(6) 0.040(5) 0.013(5) -0.002(5)
C36 0.056(4) 0.089(5) 0.071(5) 0.011(4) 0.011(4) -0.001(4)
C31 0.043(4) 0.053(4) 0.065(4) 0.011(3) 0.012(3) -0.007(3)
C42 0.064(4) 0.063(4) 0.045(4) -0.003(3) 0.015(3) -0.007(3)
C43 0.113(6) 0.081(5) 0.048(4) 0.018(4) 0.023(4) -0.003(5)
C44 0.134(7) 0.063(5) 0.066(5) 0.000(4) 0.051(5) -0.024(5)
C45 0.094(6) 0.098(6) 0.070(5) -0.005(4) 0.031(5) -0.036(5)
C46 0.078(5) 0.075(5) 0.051(4) 0.007(4) 0.022(4) -0.023(4)
C41 0.057(4) 0.044(4) 0.045(3) -0.001(3) 0.021(3) -0.002(3)
C52 0.063(5) 0.053(4) 0.105(6) -0.010(4) 0.021(4) -0.013(4)
C53 0.078(5) 0.064(5) 0.133(7) -0.014(5) 0.025(5) -0.023(5)
C54 0.105(6) 0.046(4) 0.084(5) -0.003(4) 0.043(5) -0.016(5)
C55 0.084(5) 0.061(5) 0.074(5) 0.006(4) 0.023(4) 0.010(4)
C56 0.069(5) 0.058(4) 0.064(4) -0.001(4) 0.010(3) 0.003(4)
C51 0.056(4) 0.046(4) 0.048(4) -0.003(3) 0.022(3) -0.007(3)
C62 0.054(4) 0.068(5) 0.066(4) 0.003(4) 0.018(3) 0.002(4)
C63 0.053(4) 0.076(5) 0.077(5) 0.018(4) 0.007(4) 0.003(4)
C64 0.059(4) 0.065(5) 0.094(6) -0.006(4) 0.013(4) 0.006(4)
C65 0.066(5) 0.086(5) 0.084(5) -0.008(4) 0.036(4) 0.010(4)
C66 0.059(4) 0.070(5) 0.062(4) 0.007(4) 0.026(3) 0.005(4)
C61 0.039(3) 0.053(4) 0.044(3) -0.004(3) 0.008(3) -0.006(3)

loop_
_atom_type_symbol
_atom_type_description
_atom_type_scat_dispersion_real
_atom_type_scat_dispersion_imag
_atom_type_scat_source
C C 0.0033 0.0016 'International Tables Vol C Tables 4.2.6.8 and 6.1.1.4'
H H 0.0000 0.0000 'International Tables Vol C Tables 4.2.6.8 and 6.1.1.4'
O O 0.0106 0.0060 'International Tables Vol C Tables 4.2.6.8 and 6.1.1.4'
Co Co 0.3494 0.9721 'International Tables Vol C Tables 4.2.6.8 and 6.1.1.4'
As As 0.0499 2.0058 'International Tables Vol C Tables 4.2.6.8 and 6.1.1.4'

loop_
_geom_angle_atom_site_label_1
_geom_angle_atom_site_label_2
_geom_angle_atom_site_label_3
_geom_angle
_geom_angle_site_symmetry_1
_geom_angle_site_symmetry_3
_geom_angle_publ_flag
O1 As1 C51 96.38(16) . . ?
O1 As1 C31 98.24(16) . . ?
C51 As1 C31 103.11(18) . . ?
O1 As1 Co1 111.42(11) . . ?
C51 As1 Co1 121.94(12) . . ?
C31 As1 Co1 120.75(15) . . ?
O1 As2 C41 97.53(16) . . ?
O1 As2 C61 97.49(16) . . ?
C41 As2 C61 102.22(17) . . ?
O1 As2 Co2 114.04(11) . . ?
C41 As2 Co2 120.96(12) . . ?
C61 As2 Co2 120.04(13) . . ?
C5 Co1 C3 99.7(4) . . ?
C5 Co1 C2 111.1(3) . . ?
C3 Co1 C2 98.7(3) . . ?
C5 Co1 C1 144.7(3) . . ?
C3 Co1 C1 104.7(3) . . ?
C2 Co1 C1 40.5(2) . . ?
C5 Co1 As1 103.6(2) . . ?
C3 Co1 As1 101.9(2) . . ?
C2 Co1 As1 135.62(18) . . ?
C1 Co1 As1 96.00(17) . . ?
C5 Co1 Co2 97.0(2) . . ?
C3 Co1 Co2 149.4(3) . . ?
C2 Co1 Co2 51.11(16) . . ?
C1 Co1 Co2 50.56(16) . . ?
As1 Co1 Co2 98.83(5) . . ?
C6 Co2 C4 100.3(3) . . ?
C6 Co2 C2 102.2(3) . . ?
C4 Co2 C2 102.1(3) . . ?
C6 Co2 C1 141.4(3) . . ?
C4 Co2 C1 96.6(3) . . ?
C2 Co2 C1 40.0(2) . . ?
C6 Co2 As2 107.7(2) . . ?
C4 Co2 As2 100.0(2) . . ?
C2 Co2 As2 138.63(17) . . ?
C1 Co2 As2 103.18(17) . . ?
C6 Co2 Co1 103.5(2) . . ?
C4 Co2 Co1 146.2(2) . . ?
C2 Co2 Co1 49.54(16) . . ?
C1 Co2 Co1 50.42(17) . . ?
As2 Co2 Co1 95.30(4) . . ?
As2 O1 As1 118.37(18) . . ?
C2 C1 Co1 68.7(4) . . ?
C2 C1 Co2 70.6(3) . . ?
Co1 C1 Co2 79.0(2) . . ?
C1 C2 C21 141.8(6) . . ?
C1 C2 Co1 70.8(4) . . ?
C21 C2 Co1 138.1(5) . . ?
C1 C2 Co2 69.5(3) . . ?
C21 C2 Co2 129.2(4) . . ?
Co1 C2 Co2 79.3(2) . . ?
O3 C3 Co1 176.8(7) . . ?
O4 C4 Co2 175.9(6) . . ?
O5 C5 Co1 178.4(8) . . ?
O6 C6 Co2 176.8(7) . . ?
C21 C22 C23 119.5(7) . . ?
C24 C23 C22 121.4(9) . . ?
C25 C24 C23 118.8(8) . . ?
C24 C25 C26 121.4(9) . . ?
C21 C26 C25 119.9(7) . . ?
C26 C21 C22 118.9(6) . . ?
C26 C21 C2 120.8(6) . . ?
C22 C21 C2 120.3(6) . . ?
C33 C32 C31 120.0 . . ?
C34 C33 C32 120.0 . . ?
C33 C34 C35 120.0 . . ?
C36 C35 C34 120.0 . . ?
C31 C36 C35 120.0 . . ?
C36 C31 C32 120.0 . . ?
C36 C31 As1 120.7(3) . . ?
C32 C31 As1 119.2(3) . . ?
C43 C42 C41 120.0 . . ?
C44 C43 C42 120.0 . . ?
C43 C44 C45 120.0 . . ?
C46 C45 C44 120.0 . . ?
C45 C46 C41 120.0 . . ?
C46 C41 C42 120.0 . . ?
C46 C41 As2 118.2(2) . . ?
C42 C41 As2 121.7(2) . . ?
C53 C52 C51 120.0 . . ?
C52 C53 C54 120.0 . . ?
C55 C54 C53 120.0 . . ?
C54 C55 C56 120.0 . . ?
C51 C56 C55 120.0 . . ?
C56 C51 C52 120.0 . . ?
C56 C51 As1 118.4(3) . . ?
C52 C51 As1 121.6(3) . . ?
C63 C62 C61 120.0 . . ?
C62 C63 C64 120.0 . . ?
C65 C64 C63 120.0 . . ?
C64 C65 C66 120.0 . . ?
C61 C66 C65 120.0 . . ?
C66 C61 C62 120.0 . . ?
C66 C61 As2 122.9(3) . . ?
C62 C61 As2 117.1(3) . . ?

loop_
_geom_bond_atom_site_label_1
_geom_bond_atom_site_label_2
_geom_bond_distance
_geom_bond_site_symmetry_2
_geom_bond_publ_flag
As1 O1 1.806(3) . ?
As1 C51 1.934(3) . ?
As1 C31 1.946(3) . ?
As1 Co1 2.3018(12) . ?
As2 O1 1.791(3) . ?
As2 C41 1.942(3) . ?
As2 C61 1.957(3) . ?
As2 Co2 2.3092(11) . ?
Co1 C5 1.776(8) . ?
Co1 C3 1.761(7) . ?
Co1 C2 1.923(6) . ?
Co1 C1 1.950(6) . ?
Co1 Co2 2.4837(13) . ?
Co2 C6 1.780(7) . ?
Co2 C4 1.774(7) . ?
Co2 C2 1.967(5) . ?
Co2 C1 1.954(5) . ?
O3 C3 1.145(7) . ?
O4 C4 1.144(7) . ?
O5 C5 1.153(8) . ?
O6 C6 1.146(7) . ?
C1 C2 1.339(7) . ?
C2 C21 1.464(7) . ?
C22 C21 1.390(8) . ?
C22 C23 1.391(9) . ?
C23 C24 1.374(11) . ?
C24 C25 1.366(11) . ?
C25 C26 1.385(8) . ?
C26 C21 1.396(8) . ?
C32 C33 1.3900 . ?
C32 C31 1.3900 . ?
C33 C34 1.3900 . ?
C34 C35 1.3900 . ?
C35 C36 1.3900 . ?
C36 C31 1.3900 . ?
C42 C43 1.3900 . ?
C42 C41 1.3900 . ?
C43 C44 1.3900 . ?
C44 C45 1.3900 . ?
C45 C46 1.3900 . ?
C46 C41 1.3900 . ?
C52 C53 1.3900 . ?
C52 C51 1.3900 . ?
C53 C54 1.3900 . ?
C54 C55 1.3900 . ?
C55 C56 1.3900 . ?
C56 C51 1.3900 . ?
C62 C63 1.3900 . ?
C62 C61 1.3900 . ?
C63 C64 1.3900 . ?
C64 C65 1.3900 . ?
C65 C66 1.3900 . ?
C66 C61 1.3900 . ?
